data_7250590
loop_
_publ_author_name
'Chen, Jing'
'Chen, Xi'
'Song, Jinsong'
'Zhang, Hongliu'
'Yang, Hongjiang'
'Feng, Jinhui'
'Wu, Qiaqing'
'Zhu, Dunming'

_publ_section_title
;
 Enzymatic synthesis of four stereoisomers of
 3-substituted-4-hydroxypiperidines by carbonyl reductase-catalyzed
 reduction
;
_journal_issue 26
_journal_name_full 'RSC Advances'
_journal_page_first 21133
_journal_page_last 21141
_journal_paper_doi 10.1039/D5RA02485D
_journal_volume 15
_journal_year 2025
_chemical_formula_moiety 'C16 H23 N O3'
_chemical_formula_sum 'C16 H23 N O3'
_chemical_formula_weight 277.35
_chemical_name_systematic 0320-6
_space_group_crystal_system monoclinic
_space_group_IT_number 4
_space_group_name_Hall 'P 2yb'
_space_group_name_H-M_alt 'P 1 21 1'
_atom_sites_solution_hydrogens geom
_atom_sites_solution_primary iterative
_audit_block_doi 10.5517/ccdc.csd.cc2db89b
_audit_creation_date 2024-03-20
_audit_creation_method
;
Olex2 1.5
(compiled 2024.02.16 svn.r378c4104 for OlexSys, GUI svn.r6928)
;
_audit_update_record
;
2025-02-13 deposited with the CCDC.	2025-06-25 downloaded from the CCDC.
;
_cell_angle_alpha 90
_cell_angle_beta 101.430(5)
_cell_angle_gamma 90
_cell_formula_units_Z 2
_cell_length_a 5.7962(3)
_cell_length_b 9.4231(4)
_cell_length_c 13.7625(6)
_cell_measurement_reflns_used 11291
_cell_measurement_temperature 100.01(10)
_cell_measurement_theta_max 73.5110
_cell_measurement_theta_min 3.1870
_cell_volume 736.77(6)
_computing_cell_refinement 'CrysAlisPro 1.171.41.122a (Rigaku OD, 2021)'
_computing_data_collection 'CrysAlisPro 1.171.41.122a (Rigaku OD, 2021)'
_computing_data_reduction 'CrysAlisPro 1.171.41.122a (Rigaku OD, 2021)'
_computing_molecular_graphics 'Olex2 1.5 (Dolomanov et al., 2009)'
_computing_publication_material 'Olex2 1.5 (Dolomanov et al., 2009)'
_computing_structure_refinement 'SHELXL 2019/3 (Sheldrick, 2015)'
_computing_structure_solution 'olex2.solve 1.5 (Bourhis et al., 2015)'
_diffrn_ambient_environment N~2~
_diffrn_ambient_temperature 100.01(10)
_diffrn_detector 'Hybrid Pixel Array Detector'
_diffrn_detector_area_resol_mean 10.0000
_diffrn_detector_type 'HyPix-Arc 150'
_diffrn_measured_fraction_theta_full 1.000
_diffrn_measured_fraction_theta_max 0.967
_diffrn_measurement_details
;
List of Runs (angles in degrees, time in seconds):

  # Type    Start    End  Width  t~exp~   \w     \q     \k     \f   Frames
#--------------------------------------------------------------------------
  1  \w     61.00 107.00   0.50    0.10    --   54.36  30.00 -30.00   92
  2  \w     85.00 131.00   0.50    0.10    --   78.20  30.00-180.00   92
  3  \w     61.00 107.00   0.50    0.10    --   54.36  30.00-120.00   92
  4  \w     85.00 131.00   0.50    0.10    --   78.20  30.00 -90.00   92
  5  \w     92.00 138.00   0.50    0.10    --   85.54  30.00   0.00   92
  6  \w     61.00 107.00   0.50    0.10    --   54.36  30.00   0.00   92
  7  \w     61.00  93.00   0.50    0.10    --   54.36  30.00  30.00   64
  8  \w     72.00 118.00   0.50    0.10    --   65.53  30.00  90.00   92
  9  \w     92.00 138.00   0.50    0.10    --   85.54  30.00 120.00   92
 10  \w     48.00 133.00   0.50    0.10    --   85.54  15.00  90.00  170
 11  \w     29.00  97.00   0.50    0.10    --   78.20-111.00 150.00  136
 12  \w     22.00  74.00   0.50    0.10    --   65.53 -95.00 150.00  104
 13  \w     29.00  97.00   0.50    0.10    --   78.20-111.00 120.00  136
 14  \w     42.00  93.00   0.50    0.10    --   85.54 -95.00  30.00  102
 15  \w     42.00  93.00   0.50    0.10    --   85.54 -95.00 -90.00  102
 16  \w     42.00  93.00   0.50    0.10    --   85.54 -95.00-135.00  102
 17  \w     42.00  93.00   0.50    0.10    --   85.54 -95.00-180.00  102
 18  \w     11.00  62.00   0.50    0.10    --   54.36 -95.00-135.00  102
 19  \w     22.00  74.00   0.50    0.10    --   65.53 -95.00-135.00  104
 20  \w     35.00  86.00   0.50    0.10    --   78.20 -95.00-135.00  102
 21  \w     11.00  62.00   0.50    0.10    --   54.36 -95.00 -60.00  102
 22  \w     11.00  62.00   0.50    0.10    --   54.36 -95.00 120.00  102
 23  \w     11.00  62.00   0.50    0.10    --   54.36 -95.00  90.00  102
 24  \w    -85.00 -34.00   0.50    0.10    --  -77.27  95.00 -25.00  102
 25  \w    -96.00 -33.00   0.50    0.10    --  -82.00 111.00-120.00  126
 26  \w    -97.00 -28.00   0.50    0.10    --  -77.27 111.00 -90.00  138
 27  \w    -97.00 -28.00   0.50    0.10    --  -77.27 111.00-150.00  138
 28  \w    -97.00 -28.00   0.50    0.10    --  -77.27 111.00 -60.00  138
 29  \w    -90.00 -38.00   0.50    0.10    --  -82.00  95.00 -25.00  104
 30  \w    -66.00 -14.00   0.50    0.10    --  -57.83  95.00 -25.00  104
 31  \w    -77.00 -25.00   0.50    0.10    --  -69.06  95.00 -25.00  104
 32  \w    -96.00 -33.00   0.50    0.10    --  -82.00 111.00   0.00  126
 33  \w    -98.00 -20.00   0.50    0.10    --  -69.06 125.00   0.00  156
 34  \w    -97.00 -28.00   0.50    0.10    --  -77.27 111.00 120.00  138
 35  \w   -109.00 -38.00   0.50    0.10    --  -57.83 -15.00 -90.00  142
 36  \w   -130.00 -85.00   0.50    0.10    --  -77.27 -30.00-120.00   90
 37  \w   -130.00 -85.00   0.50    0.10    --  -77.27 -30.00 -90.00   90
 38  \w   -134.00 -89.00   0.50    0.10    --  -82.00 -30.00-150.00   90
 39  \w   -134.00 -89.00   0.50    0.10    --  -82.00 -30.00 -60.00   90
 40  \w   -130.00 -85.00   0.50    0.10    --  -77.27 -30.00   0.00   90
 41  \w   -110.00 -65.00   0.50    0.10    --  -57.83 -30.00  30.00   90
 42  \w   -130.00 -85.00   0.50    0.10    --  -77.27 -30.00 -30.00   90
 43  \w   -130.00 -85.00   0.50    0.10    --  -77.27 -30.00  90.00   90
 44  \w   -130.00 -85.00   0.50    0.10    --  -77.27 -30.00 120.00   90
 45  \w   -130.00 -85.00   0.50    0.10    --  -77.27 -30.00 150.00   90
 46  \w   -110.00 -65.00   0.50    0.10    --  -57.83 -30.00 120.00   90
 47  \w   -110.00 -65.00   0.50    0.10    --  -57.83 -30.00  60.00   90
 48  \w   -134.00 -89.00   0.50    0.10    --  -82.00 -30.00  60.00   90
 49  \w   -134.00 -89.00   0.50    0.10    --  -82.00 -30.00  30.00   90
 50  \w   -110.00 -65.00   0.50    0.10    --  -57.83 -30.00-150.00   90
 51  \w   -130.00 -85.00   0.50    0.10    --  -77.27 -30.00-180.00   90
;
_diffrn_measurement_device 'four-circle diffractometer'
_diffrn_measurement_device_type 'ROD, Synergy Custom system, HyPix-Arc 150'
_diffrn_measurement_method '\w scans'
_diffrn_orient_matrix_type 'CrysAlisPro convention (1999,Acta A55,543-557)'
_diffrn_orient_matrix_UB_11 -0.0620357000
_diffrn_orient_matrix_UB_12 0.0261818000
_diffrn_orient_matrix_UB_13 0.1023310000
_diffrn_orient_matrix_UB_21 -0.1062352000
_diffrn_orient_matrix_UB_22 -0.1500995000
_diffrn_orient_matrix_UB_23 -0.0022029000
_diffrn_orient_matrix_UB_31 0.2415441000
_diffrn_orient_matrix_UB_32 -0.0592998000
_diffrn_orient_matrix_UB_33 0.0507355000
_diffrn_radiation_monochromator mirror
_diffrn_radiation_probe x-ray
_diffrn_radiation_type 'Cu K\a'
_diffrn_radiation_wavelength 1.54184
_diffrn_reflns_av_R_equivalents 0.0757
_diffrn_reflns_av_unetI/netI 0.0372
_diffrn_reflns_Laue_measured_fraction_full 1.000
_diffrn_reflns_Laue_measured_fraction_max 0.967
_diffrn_reflns_limit_h_max 7
_diffrn_reflns_limit_h_min -6
_diffrn_reflns_limit_k_max 11
_diffrn_reflns_limit_k_min -11
_diffrn_reflns_limit_l_max 16
_diffrn_reflns_limit_l_min -17
_diffrn_reflns_number 14295
_diffrn_reflns_point_group_measured_fraction_full 0.977
_diffrn_reflns_point_group_measured_fraction_max 0.922
_diffrn_reflns_theta_full 67.684
_diffrn_reflns_theta_max 73.542
_diffrn_reflns_theta_min 3.276
_diffrn_source 'Rotating-anode X-ray tube'
_diffrn_source_type 'Rigaku (Cu) X-ray Source'
_exptl_absorpt_coefficient_mu 0.689
_exptl_absorpt_correction_T_max 1.00000
_exptl_absorpt_correction_T_min 0.86543
_exptl_absorpt_correction_type multi-scan
_exptl_absorpt_process_details
;
CrysAlisPro 1.171.41.122a (Rigaku Oxford Diffraction, 2021)
Empirical absorption correction using spherical harmonics,
implemented in SCALE3 ABSPACK scaling algorithm.
;
_exptl_crystal_colour 'metallic light colourless'
_exptl_crystal_colour_lustre metallic
_exptl_crystal_colour_modifier light
_exptl_crystal_colour_primary colourless
_exptl_crystal_density_diffrn 1.250
_exptl_crystal_description block
_exptl_crystal_F_000 300
_exptl_crystal_size_max 0.1
_exptl_crystal_size_mid 0.1
_exptl_crystal_size_min 0.1
_refine_diff_density_max 0.217
_refine_diff_density_min -0.166
_refine_diff_density_rms 0.039
_refine_ls_abs_structure_details
;
 Flack x determined using 1126 quotients [(I+)-(I-)]/[(I+)+(I-)]
 (Parsons, Flack and Wagner, Acta Cryst. B69 (2013) 249-259).
;
_refine_ls_abs_structure_Flack 0.11(17)
_refine_ls_extinction_coef 0.007(2)
_refine_ls_extinction_expression Fc^*^=kFc[1+0.001xFc^2^\l^3^/sin(2\q)]^-1/4^
_refine_ls_extinction_method 'SHELXL-2019/2 (Sheldrick 2019)'
_refine_ls_goodness_of_fit_ref 1.133
_refine_ls_hydrogen_treatment constr
_refine_ls_matrix_type full
_refine_ls_number_parameters 186
_refine_ls_number_reflns 2747
_refine_ls_number_restraints 1
_refine_ls_restrained_S_all 1.133
_refine_ls_R_factor_all 0.0383
_refine_ls_R_factor_gt 0.0371
_refine_ls_shift/su_max 0.000
_refine_ls_shift/su_mean 0.000
_refine_ls_structure_factor_coef Fsqd
_refine_ls_weighting_details 'w=1/[\s^2^(Fo^2^)+(0.0729P)^2^+0.0061P] where P=(Fo^2^+2Fc^2^)/3'
_refine_ls_weighting_scheme calc
_refine_ls_wR_factor_gt 0.1044
_refine_ls_wR_factor_ref 0.1054
_reflns_Friedel_coverage 0.792
_reflns_Friedel_fraction_full 0.952
_reflns_Friedel_fraction_max 0.872
_reflns_number_gt 2639
_reflns_number_total 2747
_reflns_threshold_expression 'I > 2\s(I)'
_cod_data_source_file d5ra02485d2.cif
_cod_data_source_block 0320-6chenjing_auto
_cod_original_cell_volume 736.79(6)
_cod_database_code 7250590
_shelx_shelxl_version_number 2019/3
_shelx_space_group_comment
;
The symmetry employed for this shelxl refinement is uniquely defined
by the following loop, which should always be used as a source of
symmetry information in preference to the above space-group names.
They are only intended as comments.
;
_shelx_estimated_absorpt_t_max 0.934
_shelx_estimated_absorpt_t_min 0.934
_reflns_odcompleteness_completeness 100.00
_reflns_odcompleteness_iscentric 1
_reflns_odcompleteness_theta 66.97
_olex2_refinement_description
;
1. Fixed Uiso
 At 1.2 times of:
  All C(H) groups, All C(H,H) groups
 At 1.5 times of:
  All C(H,H,H) groups, All O(H) groups
2.a Ternary CH refined with riding coordinates:
 C4(H4), C3(H3)
2.b Secondary CH2 refined with riding coordinates:
 C2(H2A,H2B), C1(H1A,H1B), C5(H5A,H5B)
2.c Aromatic/amide H refined with riding coordinates:
 C11(H11), C8(H8), C12(H12), C9(H9), C10(H10)
2.d Idealised Me refined as rotating group:
 C16(H16A,H16B,H16C), C18(H18A,H18B,H18C), C17(H17A,H17B,H17C)
2.e Idealised tetrahedral OH refined as rotating group:
 O20(H20)
;
_olex2_submission_original_sample_id 0320-6
_olex2_submission_special_instructions 'No special instructions were received'
_oxdiff_exptl_absorpt_empirical_details
;
Empirical correction (ABSPACK) includes:
- Absorption correction using spherical harmonics
- Frame scaling
;
_oxdiff_exptl_absorpt_empirical_full_max 2.067
_oxdiff_exptl_absorpt_empirical_full_min 0.603

loop_
_space_group_symop_operation_xyz
'x, y, z'
'-x, y+1/2, -z'

loop_
_atom_site_label
_atom_site_type_symbol
_atom_site_fract_x
_atom_site_fract_y
_atom_site_fract_z
_atom_site_U_iso_or_equiv
_atom_site_adp_type
_atom_site_occupancy
_atom_site_site_symmetry_order
_atom_site_calc_flag
_atom_site_refinement_flags_posn
_atom_site_refinement_flags_adp
_atom_site_refinement_flags_occupancy
_atom_site_disorder_assembly
_atom_site_disorder_group
O19 O 0.1011(3) 0.59615(18) 0.57147(11) 0.0236(4) Uani 1 1 d . . . . .
O14 O 0.2965(3) 0.56981(17) 0.73138(11) 0.0229(4) Uani 1 1 d . . . . .
C2 C 0.4314(4) 0.9762(3) 0.55770(16) 0.0217(5) Uani 1 1 d . . . . .
H2A H 0.290552 1.016887 0.577828 0.026 Uiso 1 1 calc R U . . .
H2B H 0.446009 1.020060 0.493819 0.026 Uiso 1 1 calc R U . . .
C11 C 1.2268(4) 0.9471(3) 0.91412(17) 0.0261(5) Uani 1 1 d . . . . .
H11 H 1.374759 0.900294 0.924294 0.031 Uiso 1 1 calc R U . . .
N6 N 0.4007(3) 0.7453(2) 0.63869(14) 0.0218(4) Uani 1 1 d . . . . .
O20 O 0.8616(3) 0.96578(19) 0.60846(11) 0.0242(4) Uani 1 1 d . . . . .
H20 H 0.872820 1.002570 0.553992 0.036 Uiso 1 1 calc R U . . .
C4 C 0.6298(4) 0.9384(2) 0.73349(15) 0.0198(5) Uani 1 1 d . . . . .
H4 H 0.480522 0.972068 0.751875 0.024 Uiso 1 1 calc R U . . .
C15 C 0.1888(4) 0.4309(2) 0.74556(16) 0.0207(5) Uani 1 1 d . . . . .
C1 C 0.3986(4) 0.8169(2) 0.54353(16) 0.0233(5) Uani 1 1 d . . . . .
H1A H 0.246997 0.797899 0.497850 0.028 Uiso 1 1 calc R U . . .
H1B H 0.526413 0.778176 0.513129 0.028 Uiso 1 1 calc R U . . .
C8 C 0.7948(4) 1.0823(3) 0.88543(17) 0.0235(5) Uani 1 1 d . . . . .
H8 H 0.646845 1.129056 0.876128 0.028 Uiso 1 1 calc R U . . .
C12 C 1.0501(4) 0.9092(3) 0.83407(16) 0.0239(5) Uani 1 1 d . . . . .
H12 H 1.079095 0.837573 0.789412 0.029 Uiso 1 1 calc R U . . .
C5 C 0.6062(4) 0.7774(2) 0.71695(16) 0.0218(5) Uani 1 1 d . . . . .
H5A H 0.750407 0.740135 0.697714 0.026 Uiso 1 1 calc R U . . .
H5B H 0.588510 0.730384 0.779373 0.026 Uiso 1 1 calc R U . . .
C16 C 0.3099(4) 0.3926(3) 0.85083(17) 0.0267(5) Uani 1 1 d . . . . .
H16A H 0.276424 0.465777 0.896704 0.040 Uiso 1 1 calc R U . . .
H16B H 0.480236 0.386556 0.854549 0.040 Uiso 1 1 calc R U . . .
H16C H 0.251058 0.300826 0.868971 0.040 Uiso 1 1 calc R U . . .
C18 C -0.0755(4) 0.4463(3) 0.73899(18) 0.0265(5) Uani 1 1 d . . . . .
H18A H -0.149833 0.476967 0.672055 0.040 Uiso 1 1 calc R U . . .
H18B H -0.105041 0.517094 0.787260 0.040 Uiso 1 1 calc R U . . .
H18C H -0.141675 0.354808 0.753447 0.040 Uiso 1 1 calc R U . . .
C13 C 0.2555(4) 0.6336(2) 0.64144(16) 0.0207(5) Uani 1 1 d . . . . .
C9 C 0.9713(4) 1.1210(3) 0.96474(18) 0.0286(5) Uani 1 1 d . . . . .
H9 H 0.943757 1.193704 1.008866 0.034 Uiso 1 1 calc R U . . .
C3 C 0.6497(4) 1.0125(2) 0.63608(16) 0.0197(5) Uani 1 1 d . . . . .
H3 H 0.657106 1.117538 0.646741 0.024 Uiso 1 1 calc R U . . .
C10 C 1.1872(4) 1.0535(3) 0.97934(17) 0.0276(5) Uani 1 1 d . . . . .
H10 H 1.308168 1.079507 1.033630 0.033 Uiso 1 1 calc R U . . .
C7 C 0.8298(4) 0.9761(2) 0.81904(15) 0.0197(5) Uani 1 1 d . . . . .
C17 C 0.2459(4) 0.3217(3) 0.67235(18) 0.0275(5) Uani 1 1 d . . . . .
H17A H 0.415366 0.322656 0.673327 0.041 Uiso 1 1 calc R U . . .
H17B H 0.159777 0.344838 0.605535 0.041 Uiso 1 1 calc R U . . .
H17C H 0.199182 0.227132 0.691053 0.041 Uiso 1 1 calc R U . . .

loop_
_atom_site_aniso_label
_atom_site_aniso_U_11
_atom_site_aniso_U_22
_atom_site_aniso_U_33
_atom_site_aniso_U_23
_atom_site_aniso_U_13
_atom_site_aniso_U_12
O19 0.0249(8) 0.0263(9) 0.0193(8) -0.0033(6) 0.0033(6) -0.0041(7)
O14 0.0296(8) 0.0212(8) 0.0184(8) -0.0001(6) 0.0056(6) -0.0068(7)
C2 0.0239(11) 0.0226(11) 0.0184(10) 0.0027(8) 0.0039(9) -0.0002(9)
C11 0.0217(10) 0.0320(13) 0.0238(11) 0.0059(10) 0.0026(9) -0.0020(10)
N6 0.0250(9) 0.0227(10) 0.0165(8) 0.0012(7) 0.0011(7) -0.0044(8)
O20 0.0216(8) 0.0322(9) 0.0204(8) 0.0057(7) 0.0077(6) 0.0039(7)
C4 0.0185(10) 0.0222(11) 0.0190(10) -0.0009(9) 0.0041(8) -0.0004(9)
C15 0.0226(11) 0.0188(11) 0.0218(10) -0.0006(9) 0.0068(8) -0.0031(9)
C1 0.0299(12) 0.0228(12) 0.0160(10) 0.0027(9) 0.0019(8) -0.0039(10)
C8 0.0259(11) 0.0214(11) 0.0230(11) -0.0009(9) 0.0046(9) -0.0017(9)
C12 0.0246(11) 0.0257(12) 0.0220(11) -0.0013(9) 0.0060(9) 0.0003(10)
C5 0.0237(11) 0.0217(11) 0.0183(10) 0.0023(9) -0.0002(8) -0.0028(9)
C16 0.0264(12) 0.0256(12) 0.0283(12) 0.0060(10) 0.0060(10) 0.0004(10)
C18 0.0222(11) 0.0274(13) 0.0315(12) 0.0049(10) 0.0092(10) 0.0017(10)
C13 0.0233(11) 0.0210(11) 0.0190(10) -0.0011(8) 0.0072(9) 0.0009(9)
C9 0.0353(13) 0.0271(13) 0.0236(11) -0.0029(10) 0.0064(10) -0.0048(10)
C3 0.0198(10) 0.0182(11) 0.0211(10) 0.0007(8) 0.0044(8) 0.0007(8)
C10 0.0290(12) 0.0327(13) 0.0192(11) 0.0022(10) -0.0001(9) -0.0099(11)
C7 0.0225(11) 0.0200(11) 0.0168(10) 0.0030(8) 0.0041(9) -0.0023(9)
C17 0.0285(12) 0.0228(12) 0.0316(12) -0.0038(10) 0.0066(9) 0.0012(10)

loop_
_atom_type_symbol
_atom_type_description
_atom_type_scat_dispersion_real
_atom_type_scat_dispersion_imag
_atom_type_scat_source
C C 0.0181 0.0091 'International Tables Vol C Tables 4.2.6.8 and 6.1.1.4'
H H 0.0000 0.0000 'International Tables Vol C Tables 4.2.6.8 and 6.1.1.4'
N N 0.0311 0.0180 'International Tables Vol C Tables 4.2.6.8 and 6.1.1.4'
O O 0.0492 0.0322 'International Tables Vol C Tables 4.2.6.8 and 6.1.1.4'

loop_
_geom_angle_atom_site_label_1
_geom_angle_atom_site_label_2
_geom_angle_atom_site_label_3
_geom_angle
_geom_angle_site_symmetry_1
_geom_angle_site_symmetry_3
_geom_angle_publ_flag
C13 O14 C15 120.72(17) . . ?
H2A C2 H2B 107.9 . . ?
C1 C2 H2A 109.2 . . ?
C1 C2 H2B 109.2 . . ?
C1 C2 C3 112.1(2) . . ?
C3 C2 H2A 109.2 . . ?
C3 C2 H2B 109.2 . . ?
C12 C11 H11 119.9 . . ?
C12 C11 C10 120.3(2) . . ?
C10 C11 H11 119.9 . . ?
C5 N6 C1 114.88(18) . . ?
C13 N6 C1 119.07(18) . . ?
C13 N6 C5 123.90(18) . . ?
C3 O20 H20 109.5 . . ?
C5 C4 H4 107.1 . . ?
C5 C4 C3 109.86(18) . . ?
C3 C4 H4 107.1 . . ?
C7 C4 H4 107.1 . . ?
C7 C4 C5 112.14(18) . . ?
C7 C4 C3 113.07(18) . . ?
O14 C15 C16 102.00(17) . . ?
O14 C15 C18 110.70(19) . . ?
O14 C15 C17 110.99(18) . . ?
C16 C15 C18 110.35(19) . . ?
C17 C15 C16 110.5(2) . . ?
C17 C15 C18 111.9(2) . . ?
C2 C1 H1A 109.4 . . ?
C2 C1 H1B 109.4 . . ?
N6 C1 C2 111.07(18) . . ?
N6 C1 H1A 109.4 . . ?
N6 C1 H1B 109.4 . . ?
H1A C1 H1B 108.0 . . ?
C9 C8 H8 119.3 . . ?
C9 C8 C7 121.5(2) . . ?
C7 C8 H8 119.3 . . ?
C11 C12 H12 119.8 . . ?
C11 C12 C7 120.4(2) . . ?
C7 C12 H12 119.8 . . ?
N6 C5 C4 110.31(18) . . ?
N6 C5 H5A 109.6 . . ?
N6 C5 H5B 109.6 . . ?
C4 C5 H5A 109.6 . . ?
C4 C5 H5B 109.6 . . ?
H5A C5 H5B 108.1 . . ?
C15 C16 H16A 109.5 . . ?
C15 C16 H16B 109.5 . . ?
C15 C16 H16C 109.5 . . ?
H16A C16 H16B 109.5 . . ?
H16A C16 H16C 109.5 . . ?
H16B C16 H16C 109.5 . . ?
C15 C18 H18A 109.5 . . ?
C15 C18 H18B 109.5 . . ?
C15 C18 H18C 109.5 . . ?
H18A C18 H18B 109.5 . . ?
H18A C18 H18C 109.5 . . ?
H18B C18 H18C 109.5 . . ?
O19 C13 O14 123.9(2) . . ?
O19 C13 N6 124.2(2) . . ?
N6 C13 O14 111.92(18) . . ?
C8 C9 H9 120.1 . . ?
C10 C9 C8 119.9(2) . . ?
C10 C9 H9 120.1 . . ?
C2 C3 C4 108.61(18) . . ?
C2 C3 H3 109.3 . . ?
O20 C3 C2 112.25(17) . . ?
O20 C3 C4 108.04(17) . . ?
O20 C3 H3 109.3 . . ?
C4 C3 H3 109.3 . . ?
C11 C10 H10 120.1 . . ?
C9 C10 C11 119.8(2) . . ?
C9 C10 H10 120.1 . . ?
C8 C7 C4 119.10(19) . . ?
C8 C7 C12 118.1(2) . . ?
C12 C7 C4 122.8(2) . . ?
C15 C17 H17A 109.5 . . ?
C15 C17 H17B 109.5 . . ?
C15 C17 H17C 109.5 . . ?
H17A C17 H17B 109.5 . . ?
H17A C17 H17C 109.5 . . ?
H17B C17 H17C 109.5 . . ?

loop_
_geom_bond_atom_site_label_1
_geom_bond_atom_site_label_2
_geom_bond_distance
_geom_bond_site_symmetry_2
_geom_bond_publ_flag
O19 C13 1.229(3) . ?
O14 C15 1.480(3) . ?
O14 C13 1.354(3) . ?
C2 H2A 0.9900 . ?
C2 H2B 0.9900 . ?
C2 C1 1.521(3) . ?
C2 C3 1.530(3) . ?
C11 H11 0.9500 . ?
C11 C12 1.394(3) . ?
C11 C10 1.395(4) . ?
N6 C1 1.471(3) . ?
N6 C5 1.470(3) . ?
N6 C13 1.354(3) . ?
O20 H20 0.8400 . ?
O20 C3 1.426(3) . ?
C4 H4 1.0000 . ?
C4 C5 1.536(3) . ?
C4 C3 1.536(3) . ?
C4 C7 1.521(3) . ?
C15 C16 1.523(3) . ?
C15 C18 1.523(3) . ?
C15 C17 1.522(3) . ?
C1 H1A 0.9900 . ?
C1 H1B 0.9900 . ?
C8 H8 0.9500 . ?
C8 C9 1.389(3) . ?
C8 C7 1.397(3) . ?
C12 H12 0.9500 . ?
C12 C7 1.402(3) . ?
C5 H5A 0.9900 . ?
C5 H5B 0.9900 . ?
C16 H16A 0.9800 . ?
C16 H16B 0.9800 . ?
C16 H16C 0.9800 . ?
C18 H18A 0.9800 . ?
C18 H18B 0.9800 . ?
C18 H18C 0.9800 . ?
C9 H9 0.9500 . ?
C9 C10 1.382(4) . ?
C3 H3 1.0000 . ?
C10 H10 0.9500 . ?
C17 H17A 0.9800 . ?
C17 H17B 0.9800 . ?
C17 H17C 0.9800 . ?

loop_
_geom_torsion_atom_site_label_1
_geom_torsion_atom_site_label_2
_geom_torsion_atom_site_label_3
_geom_torsion_atom_site_label_4
_geom_torsion
_geom_torsion_site_symmetry_1
_geom_torsion_site_symmetry_2
_geom_torsion_site_symmetry_3
_geom_torsion_site_symmetry_4
_geom_torsion_publ_flag
C11 C12 C7 C4 -179.5(2) . . . . ?
C11 C12 C7 C8 0.9(3) . . . . ?
C15 O14 C13 O19 12.7(3) . . . . ?
C15 O14 C13 N6 -168.82(18) . . . . ?
C1 C2 C3 O20 63.0(2) . . . . ?
C1 C2 C3 C4 -56.4(2) . . . . ?
C1 N6 C5 C4 55.5(3) . . . . ?
C1 N6 C13 O19 -8.4(3) . . . . ?
C1 N6 C13 O14 173.14(19) . . . . ?
C8 C9 C10 C11 0.2(4) . . . . ?
C12 C11 C10 C9 0.3(4) . . . . ?
C5 N6 C1 C2 -52.9(3) . . . . ?
C5 N6 C13 O19 -170.8(2) . . . . ?
C5 N6 C13 O14 10.7(3) . . . . ?
C5 C4 C3 C2 58.1(2) . . . . ?
C5 C4 C3 O20 -63.9(2) . . . . ?
C5 C4 C7 C8 -138.0(2) . . . . ?
C5 C4 C7 C12 42.5(3) . . . . ?
C13 O14 C15 C16 172.18(19) . . . . ?
C13 O14 C15 C18 -70.4(2) . . . . ?
C13 O14 C15 C17 54.5(3) . . . . ?
C13 N6 C1 C2 143.1(2) . . . . ?
C13 N6 C5 C4 -141.4(2) . . . . ?
C9 C8 C7 C4 -179.9(2) . . . . ?
C9 C8 C7 C12 -0.4(3) . . . . ?
C3 C2 C1 N6 53.0(3) . . . . ?
C3 C4 C5 N6 -57.5(2) . . . . ?
C3 C4 C7 C8 97.2(2) . . . . ?
C3 C4 C7 C12 -82.4(3) . . . . ?
C10 C11 C12 C7 -0.9(3) . . . . ?
C7 C4 C5 N6 175.84(17) . . . . ?
C7 C4 C3 C2 -175.77(18) . . . . ?
C7 C4 C3 O20 62.2(2) . . . . ?
C7 C8 C9 C10 -0.2(4) . . . . ?
